data_4026806
loop_
_publ_author_name
'Zhi-Hua Chen'
'Zhi-Min Chen'
'Yong-Qiang Zhang'
'Yong-Qiang Tu'
'Fu-Min Zhang'

_publ_section_title
;
 Total Synthesis of (\+-)-Maistemonine, (\+-)-Stemonamide, and
 (\+-)-Isomaistemonine
;
_journal_name_full 'Journal of Organic Chemistry'
_journal_page_first 10173
_journal_page_last 10186
_journal_paper_doi 10.1021/jo202042x
_journal_volume 76
_journal_year 2011
_chemical_formula_sum 'C20 H25 N O6'
_chemical_formula_weight 375.41
_chemical_name_systematic
; 
 ? 
;
_space_group_IT_number 14
_symmetry_cell_setting monoclinic
_symmetry_space_group_name_Hall '-P 2ybc'
_symmetry_space_group_name_H-M 'P 1 21/c 1'
_atom_sites_solution_hydrogens geom
_atom_sites_solution_primary direct
_atom_sites_solution_secondary difmap
_audit_creation_method SHELXL-97
_cell_angle_alpha 90.00
_cell_angle_beta 92.817(10)
_cell_angle_gamma 90.00
_cell_formula_units_Z 4
_cell_length_a 7.721(8)
_cell_length_b 13.669(14)
_cell_length_c 18.145(18)
_cell_measurement_reflns_used 922
_cell_measurement_temperature 296(2)
_cell_measurement_theta_max 17.32
_cell_measurement_theta_min 2.64
_cell_volume 1913(3)
_computing_cell_refinement 'Bruker SAINT'
_computing_data_collection 'Bruker APEX2'
_computing_data_reduction 'Bruker SAINT'
_computing_molecular_graphics 'Bruker SHELXTL'
_computing_publication_material 'Bruker SHELXTL'
_computing_structure_refinement 'SHELXL-97 (Sheldrick, 2008)'
_computing_structure_solution 'SHELXS-97 (Sheldrick, 2008)'
_diffrn_ambient_temperature 296(2)
_diffrn_measured_fraction_theta_full 0.983
_diffrn_measured_fraction_theta_max 0.983
_diffrn_measurement_device_type 'Bruker APEX-II CCD'
_diffrn_measurement_method '\f and \w scans'
_diffrn_radiation_monochromator graphite
_diffrn_radiation_source 'fine-focus sealed tube'
_diffrn_radiation_type MoK\a
_diffrn_radiation_wavelength 0.71073
_diffrn_reflns_av_R_equivalents 0.0985
_diffrn_reflns_av_sigmaI/netI 0.1592
_diffrn_reflns_limit_h_max 8
_diffrn_reflns_limit_h_min -9
_diffrn_reflns_limit_k_max 16
_diffrn_reflns_limit_k_min -11
_diffrn_reflns_limit_l_max 21
_diffrn_reflns_limit_l_min -21
_diffrn_reflns_number 8819
_diffrn_reflns_theta_full 25.20
_diffrn_reflns_theta_max 25.20
_diffrn_reflns_theta_min 2.64
_exptl_absorpt_coefficient_mu 0.096
_exptl_absorpt_correction_T_max 0.9857
_exptl_absorpt_correction_T_min 0.9829
_exptl_absorpt_correction_type multi-scan
_exptl_absorpt_process_details SADABS
_exptl_crystal_colour colorless
_exptl_crystal_density_diffrn 1.304
_exptl_crystal_description block
_exptl_crystal_F_000 800
_exptl_crystal_size_max 0.18
_exptl_crystal_size_mid 0.16
_exptl_crystal_size_min 0.15
_refine_diff_density_max 0.230
_refine_diff_density_min -0.175
_refine_diff_density_rms 0.046
_refine_ls_extinction_coef 0.0036(17)
_refine_ls_extinction_expression Fc^*^=kFc[1+0.001xFc^2^\l^3^/sin(2\q)]^-1/4^
_refine_ls_extinction_method SHELXL
_refine_ls_goodness_of_fit_ref 1.004
_refine_ls_hydrogen_treatment constr
_refine_ls_matrix_type full
_refine_ls_number_parameters 248
_refine_ls_number_reflns 3378
_refine_ls_number_restraints 0
_refine_ls_restrained_S_all 1.004
_refine_ls_R_factor_all 0.1769
_refine_ls_R_factor_gt 0.0715
_refine_ls_shift/su_max 0.000
_refine_ls_shift/su_mean 0.000
_refine_ls_structure_factor_coef Fsqd
_refine_ls_weighting_details 'calc w=1/[\s^2^(Fo^2^)+(0.0220P)^2^+0.0000P] where P=(Fo^2^+2Fc^2^)/3'
_refine_ls_weighting_scheme calc
_refine_ls_wR_factor_gt 0.1364
_refine_ls_wR_factor_ref 0.1786
_reflns_number_gt 1488
_reflns_number_total 3378
_reflns_threshold_expression >2sigma(I)
_cod_data_source_file jo202042x_si_005.cif
_cod_data_source_block p21c
_cod_database_code 4026806

loop_
_symmetry_equiv_pos_as_xyz
'x, y, z'
'-x, y+1/2, -z+1/2'
'-x, -y, -z'
'x, -y-1/2, z-1/2'

loop_
_atom_site_label
_atom_site_type_symbol
_atom_site_fract_x
_atom_site_fract_y
_atom_site_fract_z
_atom_site_U_iso_or_equiv
_atom_site_adp_type
_atom_site_occupancy
_atom_site_symmetry_multiplicity
_atom_site_calc_flag
_atom_site_refinement_flags
C1 C 1.0013(5) 0.8328(3) 0.2760(2) 0.0408(11) Uani 1 1 d .
C2 C 1.1136(5) 0.7424(3) 0.2988(3) 0.0444(12) Uani 1 1 d .
C3 C 1.0630(5) 0.7110(3) 0.3708(3) 0.0493(12) Uani 1 1 d .
C4 C 0.9632(5) 0.7783(3) 0.4006(2) 0.0430(11) Uani 1 1 d .
C5 C 0.8716(6) 0.7726(3) 0.4720(2) 0.0568(13) Uani 1 1 d .
H5A H 0.8613 0.8375 0.4930 0.068 Uiso 1 1 calc R
H5B H 0.9376 0.7321 0.5071 0.068 Uiso 1 1 calc R
C6 C 0.6904(6) 0.7285(4) 0.4564(3) 0.0669(15) Uani 1 1 d .
H6A H 0.6974 0.6581 0.4631 0.080 Uiso 1 1 calc R
H6B H 0.6129 0.7539 0.4922 0.080 Uiso 1 1 calc R
C7 C 0.6131(6) 0.7500(3) 0.3788(3) 0.0607(14) Uani 1 1 d .
H7A H 0.6816 0.7168 0.3430 0.073 Uiso 1 1 calc R
H7B H 0.4964 0.7238 0.3743 0.073 Uiso 1 1 calc R
C8 C 0.6071(6) 0.8575(4) 0.3608(2) 0.0529(13) Uani 1 1 d .
C9 C 0.9375(5) 0.8682(3) 0.3528(2) 0.0384(10) Uani 1 1 d .
C10 C 1.0433(5) 0.9573(3) 0.3818(2) 0.0448(11) Uani 1 1 d .
H10A H 1.0444 0.9612 0.4352 0.054 Uiso 1 1 calc R
H10B H 1.1617 0.9546 0.3664 0.054 Uiso 1 1 calc R
C11 C 0.9450(5) 1.0435(3) 0.3460(3) 0.0533(12) Uani 1 1 d .
H11A H 0.9748 1.1044 0.3710 0.064 Uiso 1 1 calc R
H11B H 0.9694 1.0496 0.2943 0.064 Uiso 1 1 calc R
C12 C 0.7567(5) 1.0168(3) 0.3553(2) 0.0486(12) Uani 1 1 d .
H12 H 0.6835 1.0425 0.3141 0.058 Uiso 1 1 calc R
C13 C 0.6875(6) 1.0501(4) 0.4293(3) 0.0715(17) Uani 1 1 d .
H13 H 0.6361 1.0029 0.4580 0.086 Uiso 1 1 calc R
C14 C 0.6948(7) 1.1358(5) 0.4542(3) 0.0893(18) Uani 1 1 d .
H14A H 0.7452 1.1852 0.4273 0.107 Uiso 1 1 calc R
H14B H 0.6497 1.1499 0.4996 0.107 Uiso 1 1 calc R
C15 C 0.8450(6) 0.8114(4) 0.2226(2) 0.0471(12) Uani 1 1 d .
C16 C 0.6537(6) 0.6869(4) 0.1774(3) 0.0744(16) Uani 1 1 d .
H16A H 0.5523 0.7164 0.1965 0.112 Uiso 1 1 calc R
H16B H 0.6419 0.6170 0.1781 0.112 Uiso 1 1 calc R
H16C H 0.6664 0.7085 0.1276 0.112 Uiso 1 1 calc R
C17 C 1.1688(6) 0.8907(4) 0.1761(3) 0.0539(13) Uani 1 1 d .
C18 C 1.3164(6) 0.9600(4) 0.1639(3) 0.0686(15) Uani 1 1 d .
H18A H 1.2755 1.0266 0.1690 0.082 Uiso 1 1 calc R
H18B H 1.4072 0.9490 0.2018 0.082 Uiso 1 1 calc R
C19 C 1.3912(7) 0.9487(4) 0.0899(3) 0.0949(19) Uani 1 1 d .
H19A H 1.4276 0.8822 0.0836 0.142 Uiso 1 1 calc R
H19B H 1.4891 0.9915 0.0866 0.142 Uiso 1 1 calc R
H19C H 1.3049 0.9651 0.0520 0.142 Uiso 1 1 calc R
C20 C 1.1278(6) 0.6157(3) 0.4035(3) 0.0780(16) Uani 1 1 d .
H20A H 1.2495 0.6209 0.4163 0.117 Uiso 1 1 calc R
H20B H 1.1087 0.5642 0.3681 0.117 Uiso 1 1 calc R
H20C H 1.0664 0.6013 0.4470 0.117 Uiso 1 1 calc R
N1 N 0.7591(4) 0.9078(3) 0.35340(17) 0.0434(9) Uani 1 1 d .
O1 O 1.1102(3) 0.9059(2) 0.24497(14) 0.0467(8) Uani 1 1 d .
O2 O 1.1090(4) 0.8302(3) 0.13400(18) 0.0742(11) Uani 1 1 d .
O3 O 1.2294(4) 0.7107(2) 0.26317(17) 0.0637(10) Uani 1 1 d .
O4 O 0.7663(4) 0.8732(3) 0.18905(18) 0.0713(11) Uani 1 1 d .
O5 O 0.8066(4) 0.7155(2) 0.22305(16) 0.0540(9) Uani 1 1 d .
O6 O 0.4681(4) 0.9020(3) 0.35642(19) 0.0755(11) Uani 1 1 d .

loop_
_atom_site_aniso_label
_atom_site_aniso_U_11
_atom_site_aniso_U_22
_atom_site_aniso_U_33
_atom_site_aniso_U_23
_atom_site_aniso_U_13
_atom_site_aniso_U_12
C1 0.032(2) 0.049(3) 0.041(3) -0.004(2) -0.001(2) -0.001(2)
C2 0.025(2) 0.052(3) 0.055(3) -0.017(2) -0.007(2) -0.003(2)
C3 0.034(3) 0.051(3) 0.062(3) 0.000(3) -0.007(2) 0.007(2)
C4 0.035(2) 0.051(3) 0.041(3) 0.006(2) -0.007(2) -0.007(2)
C5 0.058(3) 0.065(3) 0.046(3) 0.013(2) -0.002(3) 0.002(3)
C6 0.064(3) 0.075(4) 0.062(4) 0.009(3) 0.011(3) -0.010(3)
C7 0.042(3) 0.072(4) 0.069(4) 0.002(3) 0.014(3) -0.015(3)
C8 0.039(3) 0.074(4) 0.046(3) -0.009(3) 0.003(2) 0.002(3)
C9 0.033(2) 0.042(3) 0.040(3) -0.003(2) -0.002(2) 0.006(2)
C10 0.040(3) 0.054(3) 0.040(3) -0.008(2) -0.002(2) -0.002(2)
C11 0.053(3) 0.048(3) 0.059(3) -0.005(3) 0.010(2) 0.003(3)
C12 0.047(3) 0.047(3) 0.052(3) 0.000(2) 0.008(2) 0.013(2)
C13 0.056(3) 0.055(3) 0.104(4) -0.026(3) 0.005(3) 0.015(3)
C14 0.068(4) 0.105(5) 0.096(5) 0.000(4) 0.012(3) 0.020(4)
C15 0.047(3) 0.055(4) 0.039(3) -0.008(3) 0.002(2) 0.001(3)
C16 0.045(3) 0.101(5) 0.075(4) -0.013(3) -0.015(3) -0.020(3)
C17 0.061(3) 0.053(3) 0.049(3) -0.007(3) 0.011(3) 0.000(3)
C18 0.070(3) 0.079(4) 0.058(3) 0.002(3) 0.020(3) -0.009(3)
C19 0.081(4) 0.121(5) 0.084(4) 0.004(4) 0.025(3) -0.013(4)
C20 0.067(3) 0.063(4) 0.103(4) 0.017(3) -0.012(3) 0.019(3)
N1 0.032(2) 0.054(2) 0.045(2) 0.0024(19) 0.0045(17) 0.0036(19)
O1 0.0473(17) 0.0522(19) 0.0417(18) -0.0041(15) 0.0128(15) -0.0066(15)
O2 0.083(3) 0.086(3) 0.055(2) -0.027(2) 0.0115(19) -0.016(2)
O3 0.0421(19) 0.073(2) 0.076(2) -0.0262(19) 0.0033(18) 0.0078(17)
O4 0.067(2) 0.077(3) 0.067(2) 0.010(2) -0.0211(19) 0.011(2)
O5 0.0435(19) 0.063(2) 0.054(2) -0.0088(17) -0.0128(16) -0.0108(17)
O6 0.0368(19) 0.099(3) 0.090(3) -0.001(2) 0.0021(18) 0.0105(19)

loop_
_atom_type_symbol
_atom_type_description
_atom_type_scat_dispersion_real
_atom_type_scat_dispersion_imag
_atom_type_scat_source
C C 0.0033 0.0016 'International Tables Vol C Tables 4.2.6.8 and 6.1.1.4'
H H 0.0000 0.0000 'International Tables Vol C Tables 4.2.6.8 and 6.1.1.4'
N N 0.0061 0.0033 'International Tables Vol C Tables 4.2.6.8 and 6.1.1.4'
O O 0.0106 0.0060 'International Tables Vol C Tables 4.2.6.8 and 6.1.1.4'

loop_
_geom_angle_atom_site_label_1
_geom_angle_atom_site_label_2
_geom_angle_atom_site_label_3
_geom_angle
O1 C1 C15 109.9(3)
O1 C1 C2 109.1(3)
C15 C1 C2 115.2(4)
O1 C1 C9 110.3(3)
C15 C1 C9 110.2(3)
C2 C1 C9 101.8(3)
O3 C2 C3 128.0(4)
O3 C2 C1 124.1(4)
C3 C2 C1 107.7(4)
C4 C3 C2 110.4(4)
C4 C3 C20 128.7(4)
C2 C3 C20 120.9(4)
C3 C4 C5 128.2(4)
C3 C4 C9 113.1(4)
C5 C4 C9 118.7(4)
C4 C5 C6 108.8(4)
C4 C5 H5A 109.9
C6 C5 H5A 109.9
C4 C5 H5B 109.9
C6 C5 H5B 109.9
H5A C5 H5B 108.3
C7 C6 C5 113.8(4)
C7 C6 H6A 108.8
C5 C6 H6A 108.8
C7 C6 H6B 108.8
C5 C6 H6B 108.8
H6A C6 H6B 107.7
C8 C7 C6 113.2(4)
C8 C7 H7A 108.9
C6 C7 H7A 108.9
C8 C7 H7B 108.9
C6 C7 H7B 108.9
H7A C7 H7B 107.8
O6 C8 N1 119.5(5)
O6 C8 C7 120.9(4)
N1 C8 C7 119.5(4)
N1 C9 C4 112.9(3)
N1 C9 C10 100.7(3)
C4 C9 C10 113.2(3)
N1 C9 C1 116.7(3)
C4 C9 C1 102.6(3)
C10 C9 C1 111.1(3)
C11 C10 C9 102.7(3)
C11 C10 H10A 111.2
C9 C10 H10A 111.2
C11 C10 H10B 111.2
C9 C10 H10B 111.2
H10A C10 H10B 109.1
C12 C11 C10 103.0(3)
C12 C11 H11A 111.2
C10 C11 H11A 111.2
C12 C11 H11B 111.2
C10 C11 H11B 111.2
H11A C11 H11B 109.1
N1 C12 C11 103.0(3)
N1 C12 C13 108.8(4)
C11 C12 C13 113.7(4)
N1 C12 H12 110.4
C11 C12 H12 110.4
C13 C12 H12 110.4
C14 C13 C12 125.4(5)
C14 C13 H13 117.3
C12 C13 H13 117.3
C13 C14 H14A 120.0
C13 C14 H14B 120.0
H14A C14 H14B 120.0
O4 C15 O5 126.0(5)
O4 C15 C1 123.5(4)
O5 C15 C1 110.4(4)
O5 C16 H16A 109.5
O5 C16 H16B 109.5
H16A C16 H16B 109.5
O5 C16 H16C 109.5
H16A C16 H16C 109.5
H16B C16 H16C 109.5
O2 C17 O1 123.4(4)
O2 C17 C18 127.5(4)
O1 C17 C18 109.0(4)
C19 C18 C17 113.3(4)
C19 C18 H18A 108.9
C17 C18 H18A 108.9
C19 C18 H18B 108.9
C17 C18 H18B 108.9
H18A C18 H18B 107.7
C18 C19 H19A 109.5
C18 C19 H19B 109.5
H19A C19 H19B 109.5
C18 C19 H19C 109.5
H19A C19 H19C 109.5
H19B C19 H19C 109.5
C3 C20 H20A 109.5
C3 C20 H20B 109.5
H20A C20 H20B 109.5
C3 C20 H20C 109.5
H20A C20 H20C 109.5
H20B C20 H20C 109.5
C8 N1 C9 128.2(4)
C8 N1 C12 119.1(3)
C9 N1 C12 112.2(3)
C17 O1 C1 118.7(3)
C15 O5 C16 115.5(4)

loop_
_geom_bond_atom_site_label_1
_geom_bond_atom_site_label_2
_geom_bond_distance
C1 O1 1.439(4)
C1 C15 1.539(6)
C1 C2 1.553(6)
C1 C9 1.576(5)
C2 O3 1.209(4)
C2 C3 1.448(6)
C3 C4 1.332(5)
C3 C20 1.506(6)
C4 C5 1.509(5)
C4 C9 1.511(5)
C5 C6 1.537(6)
C5 H5A 0.9700
C5 H5B 0.9700
C6 C7 1.531(6)
C6 H6A 0.9700
C6 H6B 0.9700
C7 C8 1.505(6)
C7 H7A 0.9700
C7 H7B 0.9700
C8 O6 1.233(5)
C8 N1 1.372(5)
C9 N1 1.480(5)
C9 C10 1.545(5)
C10 C11 1.530(5)
C10 H10A 0.9700
C10 H10B 0.9700
C11 C12 1.517(5)
C11 H11A 0.9700
C11 H11B 0.9700
C12 N1 1.491(5)
C12 C13 1.538(6)
C12 H12 0.9800
C13 C14 1.256(6)
C13 H13 0.9300
C14 H14A 0.9300
C14 H14B 0.9300
C15 O4 1.191(5)
C15 O5 1.344(5)
C16 O5 1.461(5)
C16 H16A 0.9600
C16 H16B 0.9600
C16 H16C 0.9600
C17 O2 1.202(5)
C17 O1 1.366(5)
C17 C18 1.506(6)
C18 C19 1.495(6)
C18 H18A 0.9700
C18 H18B 0.9700
C19 H19A 0.9600
C19 H19B 0.9600
C19 H19C 0.9600
C20 H20A 0.9600
C20 H20B 0.9600
C20 H20C 0.9600

loop_
_geom_torsion_atom_site_label_1
_geom_torsion_atom_site_label_2
_geom_torsion_atom_site_label_3
_geom_torsion_atom_site_label_4
_geom_torsion
O1 C1 C2 O3 -39.2(5)
C15 C1 C2 O3 84.9(5)
C9 C1 C2 O3 -155.8(4)
O1 C1 C2 C3 136.2(3)
C15 C1 C2 C3 -99.7(4)
C9 C1 C2 C3 19.6(4)
O3 C2 C3 C4 163.4(4)
C1 C2 C3 C4 -11.8(5)
O3 C2 C3 C20 -14.3(7)
C1 C2 C3 C20 170.5(4)
C2 C3 C4 C5 175.1(4)
C20 C3 C4 C5 -7.3(8)
C2 C3 C4 C9 -2.2(5)
C20 C3 C4 C9 175.4(4)
C3 C4 C5 C6 -89.5(6)
C9 C4 C5 C6 87.6(5)
C4 C5 C6 C7 -29.6(6)
C5 C6 C7 C8 -54.8(5)
C6 C7 C8 O6 -108.6(5)
C6 C7 C8 N1 67.7(5)
C3 C4 C9 N1 141.2(4)
C5 C4 C9 N1 -36.4(5)
C3 C4 C9 C10 -105.2(4)
C5 C4 C9 C10 77.2(4)
C3 C4 C9 C1 14.6(5)
C5 C4 C9 C1 -163.0(3)
O1 C1 C9 N1 100.6(4)
C15 C1 C9 N1 -20.9(5)
C2 C1 C9 N1 -143.7(3)
O1 C1 C9 C4 -135.3(3)
C15 C1 C9 C4 103.1(4)
C2 C1 C9 C4 -19.6(4)
O1 C1 C9 C10 -14.1(4)
C15 C1 C9 C10 -135.6(4)
C2 C1 C9 C10 101.6(4)
N1 C9 C10 C11 -37.4(4)
C4 C9 C10 C11 -158.1(3)
C1 C9 C10 C11 87.0(4)
C9 C10 C11 C12 43.0(4)
C10 C11 C12 N1 -30.5(4)
C10 C11 C12 C13 87.0(4)
N1 C12 C13 C14 167.7(5)
C11 C12 C13 C14 53.6(7)
O1 C1 C15 O4 -41.4(5)
C2 C1 C15 O4 -165.2(4)
C9 C1 C15 O4 80.3(5)
O1 C1 C15 O5 142.0(3)
C2 C1 C15 O5 18.3(4)
C9 C1 C15 O5 -96.2(4)
O2 C17 C18 C19 0.2(8)
O1 C17 C18 C19 179.5(4)
O6 C8 N1 C9 -176.4(4)
C7 C8 N1 C9 7.2(6)
O6 C8 N1 C12 12.2(6)
C7 C8 N1 C12 -164.1(4)
C4 C9 N1 C8 -31.8(6)
C10 C9 N1 C8 -152.8(4)
C1 C9 N1 C8 86.8(5)
C4 C9 N1 C12 140.0(3)
C10 C9 N1 C12 19.1(4)
C1 C9 N1 C12 -101.3(4)
C11 C12 N1 C8 179.7(4)
C13 C12 N1 C8 58.7(5)
C11 C12 N1 C9 7.0(4)
C13 C12 N1 C9 -114.0(4)
O2 C17 O1 C1 15.1(6)
C18 C17 O1 C1 -164.3(3)
C15 C1 O1 C17 -54.1(5)
C2 C1 O1 C17 73.2(4)
C9 C1 O1 C17 -175.8(3)
O4 C15 O5 C16 0.2(6)
C1 C15 O5 C16 176.6(3)
